data_2207184
loop_
_publ_author_name
'M. Iqbal Choudhary'
'Suad Naheed'
'Shazia Anjum'
'Shama Nasim'
Atta-ur-Rahman
'Hoong-Kun Fun'

_publ_section_title
;
 (4-Hydroxyphenyl)(2,4,6-trihydroxyphenyl)methanone monohydrate
;
_journal_coeditor_code CI6666
_journal_issue 11
_journal_name_full 'Acta Crystallographica Section E'
_journal_page_first o3584
_journal_page_last o3586
_journal_paper_doi 10.1107/S160053680503165X
_journal_volume 61
_journal_year 2005
_chemical_formula_iupac 'C13 H10 O5, H2 O'
_chemical_formula_moiety 'C13 H10 O5, H2 O'
_chemical_formula_sum 'C13 H12 O6'
_chemical_formula_weight 264.23
_chemical_melting_point 546.0(10)
_chemical_name_common Iriflophenone
_chemical_name_systematic
;
(4-Hydroxyphenyl)(2,4,6-trihydroxyphenyl)methanone monohydrate
;
_space_group_IT_number 14
_symmetry_cell_setting monoclinic
_symmetry_space_group_name_Hall '-P 2ybc'
_symmetry_space_group_name_H-M 'P 1 21/c 1'
_atom_sites_solution_hydrogens geom
_atom_sites_solution_primary direct
_atom_sites_solution_secondary difmap
_audit_creation_method SHELXL-97
_cell_angle_alpha 90.00
_cell_angle_beta 90.949(4)
_cell_angle_gamma 90.00
_cell_formula_units_Z 4
_cell_length_a 13.305(2)
_cell_length_b 10.365(2)
_cell_length_c 8.8087(17)
_cell_measurement_reflns_used 1444
_cell_measurement_temperature 293(2)
_cell_measurement_theta_max 25.0
_cell_measurement_theta_min 1.5
_cell_volume 1214.6(4)
_computing_cell_refinement 'SAINT (Siemens, 1996)'
_computing_data_collection 'SMART (Siemens, 1996)'
_computing_data_reduction SAINT
_computing_molecular_graphics SHELXTL
_computing_publication_material 'SHELXTL and PLATON (Spek, 2003)'
_computing_structure_refinement SHELXTL
_computing_structure_solution 'SHELXTL (Sheldrick, 1997)'
_diffrn_ambient_temperature 293(2)
_diffrn_detector_area_resol_mean 8.33
_diffrn_measured_fraction_theta_full 0.995
_diffrn_measured_fraction_theta_max 0.995
_diffrn_measurement_device_type 'Siemens SMART CCD area-detector'
_diffrn_measurement_method \w
_diffrn_radiation_monochromator graphite
_diffrn_radiation_source 'fine-focus sealed tube'
_diffrn_radiation_type MoK\a
_diffrn_radiation_wavelength 0.71073
_diffrn_reflns_av_R_equivalents 0.0801
_diffrn_reflns_av_sigmaI/netI 0.0972
_diffrn_reflns_limit_h_max 15
_diffrn_reflns_limit_h_min -13
_diffrn_reflns_limit_k_max 12
_diffrn_reflns_limit_k_min -12
_diffrn_reflns_limit_l_max 10
_diffrn_reflns_limit_l_min -10
_diffrn_reflns_number 5991
_diffrn_reflns_theta_full 25.00
_diffrn_reflns_theta_max 25.00
_diffrn_reflns_theta_min 1.53
_diffrn_standards_decay_% 0
_diffrn_standards_number 0
_exptl_absorpt_coefficient_mu 0.116
_exptl_absorpt_correction_T_max 0.9940
_exptl_absorpt_correction_T_min 0.9566
_exptl_absorpt_correction_type multi-scan
_exptl_absorpt_process_details '(SADABS; Sheldrick, 1996)'
_exptl_crystal_colour yellow
_exptl_crystal_density_diffrn 1.445
_exptl_crystal_density_method 'not measured'
_exptl_crystal_description Needle
_exptl_crystal_F_000 552
_exptl_crystal_size_max 0.39
_exptl_crystal_size_mid 0.07
_exptl_crystal_size_min 0.05
_refine_diff_density_max 0.194
_refine_diff_density_min -0.191
_refine_ls_extinction_method none
_refine_ls_goodness_of_fit_ref 1.026
_refine_ls_hydrogen_treatment mixed
_refine_ls_matrix_type full
_refine_ls_number_parameters 180
_refine_ls_number_reflns 2134
_refine_ls_number_restraints 0
_refine_ls_restrained_S_all 1.026
_refine_ls_R_factor_all 0.1406
_refine_ls_R_factor_gt 0.0669
_refine_ls_shift/su_max 0.001
_refine_ls_shift/su_mean 0.000
_refine_ls_structure_factor_coef Fsqd
_refine_ls_weighting_details 'calc w = 1/[\s^2^(Fo^2^)+(0.0342P)^2^] where P = (Fo^2^+2Fc^2^)/3'
_refine_ls_weighting_scheme calc
_refine_ls_wR_factor_gt 0.1005
_refine_ls_wR_factor_ref 0.1247
_reflns_number_gt 1100
_reflns_number_total 2134
_reflns_threshold_expression I>2\s(I)
_cod_data_source_file ci6666.cif
_cod_data_source_block I
_cod_depositor_comments
;
The following automatic conversions were performed:

'_chemical_melting_point' value '545--547' was changed to '546.0(10)'
- the average value was taken and precision was estimated.

Automatic conversion script
Id: cif_fix_values 1646 2011-03-28 12:23:43Z adriana 

The following automatic conversions were performed:

'_chemical_melting_point' value '545--547' was changed to '546.0(10)'
- the average value was taken and precision was estimated.

Automatic conversion script
Id: cif_fix_values 1715 2011-07-08 13:25:40Z adriana 
;
_cod_original_sg_symbol_H-M 'P 21/c'
_cod_database_code 2207184
_cod_database_fobs_code 2207184

loop_
_symmetry_equiv_pos_as_xyz
'x, y, z'
'-x, y+1/2, -z+1/2'
'-x, -y, -z'
'x, -y-1/2, z-1/2'

loop_
_atom_site_label
_atom_site_fract_x
_atom_site_fract_y
_atom_site_fract_z
_atom_site_U_iso_or_equiv
_atom_site_adp_type
_atom_site_calc_flag
_atom_site_refinement_flags
_atom_site_occupancy
_atom_site_type_symbol
O1W 0.7608(3) 0.2964(4) 0.0738(6) 0.0905(14) Uani d . 1 O
O1 0.37354(19) 0.5928(2) -0.2448(3) 0.0618(9) Uani d . 1 O
H1A 0.3366 0.6295 -0.1850 0.093 Uiso calc R 1 H
O2 0.82927(19) 0.5273(2) -0.0385(3) 0.0489(8) Uani d . 1 O
O3 0.94937(18) 0.6526(2) 0.1313(3) 0.0541(9) Uani d . 1 O
H3A 0.9230 0.5901 0.0897 0.081 Uiso calc R 1 H
O4 0.91133(17) 1.1095(2) 0.1443(3) 0.0485(8) Uani d . 1 O
H4A 0.9547 1.1031 0.2112 0.073 Uiso calc R 1 H
O5 0.71632(17) 0.8637(2) -0.1974(3) 0.0447(8) Uani d . 1 O
H5A 0.6912 0.9350 -0.2116 0.067 Uiso calc R 1 H
C1 0.6697(3) 0.6144(4) -0.0985(4) 0.0346(10) Uani d . 1 C
C2 0.5973(3) 0.6892(3) -0.0288(4) 0.0379(10) Uani d . 1 C
H2A 0.6162 0.7462 0.0480 0.045 Uiso calc R 1 H
C3 0.4976(3) 0.6797(4) -0.0723(4) 0.0412(11) Uani d . 1 C
H3B 0.4488 0.7268 -0.0224 0.049 Uiso calc R 1 H
C4 0.4712(3) 0.5988(4) -0.1916(5) 0.0436(11) Uani d . 1 C
C5 0.5414(3) 0.5209(4) -0.2584(5) 0.0521(12) Uani d . 1 C
H5B 0.5222 0.4637 -0.3348 0.063 Uiso calc R 1 H
C6 0.6398(3) 0.5283(4) -0.2113(4) 0.0436(11) Uani d . 1 C
H6A 0.6873 0.4749 -0.2554 0.052 Uiso calc R 1 H
C7 0.7766(3) 0.6277(4) -0.0549(4) 0.0372(10) Uani d . 1 C
C8 0.8205(3) 0.7528(4) -0.0207(4) 0.0345(10) Uani d . 1 C
C9 0.9021(3) 0.7625(4) 0.0842(4) 0.0343(10) Uani d . 1 C
C10 0.9339(3) 0.8785(4) 0.1422(4) 0.0393(10) Uani d . 1 C
H10A 0.9854 0.8822 0.2148 0.047 Uiso calc R 1 H
C11 0.8876(3) 0.9898(4) 0.0904(4) 0.0357(10) Uani d . 1 C
C12 0.8156(3) 0.9871(4) -0.0243(4) 0.0365(10) Uani d . 1 C
H12A 0.7892 1.0634 -0.0634 0.044 Uiso calc R 1 H
C13 0.7836(2) 0.8702(4) -0.0796(4) 0.0329(10) Uani d . 1 C
H1W1 0.811(4) 0.249(5) 0.104(6) 0.10(2) Uiso d . 1 H
H2W1 0.793(4) 0.365(6) 0.035(7) 0.16(3) Uiso d . 1 H

loop_
_atom_site_aniso_label
_atom_site_aniso_U_11
_atom_site_aniso_U_22
_atom_site_aniso_U_33
_atom_site_aniso_U_12
_atom_site_aniso_U_13
_atom_site_aniso_U_23
O1W 0.063(3) 0.046(2) 0.162(4) 0.010(2) -0.006(3) 0.011(3)
O1 0.0485(19) 0.050(2) 0.086(2) -0.0076(14) -0.0287(17) -0.0077(17)
O2 0.0496(18) 0.0352(18) 0.062(2) 0.0080(14) -0.0107(15) 0.0015(15)
O3 0.0523(19) 0.0393(18) 0.070(2) 0.0106(13) -0.0280(16) 0.0062(15)
O4 0.0457(18) 0.0405(18) 0.0585(19) -0.0029(13) -0.0185(14) -0.0044(15)
O5 0.0508(18) 0.0357(16) 0.0467(17) 0.0039(12) -0.0238(14) 0.0024(14)
C1 0.039(3) 0.031(2) 0.034(2) -0.0005(19) -0.006(2) 0.002(2)
C2 0.042(3) 0.031(2) 0.041(3) -0.001(2) -0.011(2) -0.006(2)
C3 0.036(3) 0.036(2) 0.052(3) 0.0003(19) -0.004(2) -0.001(2)
C4 0.046(3) 0.033(3) 0.052(3) -0.010(2) -0.020(2) 0.005(2)
C5 0.057(3) 0.041(3) 0.058(3) -0.009(2) -0.014(3) -0.012(2)
C6 0.049(3) 0.034(3) 0.047(3) -0.0037(19) -0.005(2) -0.005(2)
C7 0.040(3) 0.039(3) 0.032(2) 0.005(2) -0.0055(19) -0.001(2)
C8 0.035(2) 0.038(2) 0.031(2) -0.0012(18) -0.0056(19) -0.0003(19)
C9 0.030(2) 0.036(2) 0.036(2) 0.0043(18) -0.0065(19) 0.008(2)
C10 0.028(2) 0.047(3) 0.043(2) 0.000(2) -0.0145(19) -0.005(2)
C11 0.031(2) 0.035(2) 0.041(3) -0.0045(18) -0.005(2) 0.000(2)
C12 0.035(2) 0.031(2) 0.043(2) 0.0013(17) -0.007(2) 0.006(2)
C13 0.025(2) 0.040(3) 0.034(2) 0.0014(18) -0.0077(18) 0.002(2)

loop_
_atom_type_symbol
_atom_type_description
_atom_type_scat_dispersion_real
_atom_type_scat_dispersion_imag
_atom_type_scat_source
C C 0.0033 0.0016 'International Tables Vol C Tables 4.2.6.8 and 6.1.1.4'
H H 0.0000 0.0000 'International Tables Vol C Tables 4.2.6.8 and 6.1.1.4'
O O 0.0106 0.0060 'International Tables Vol C Tables 4.2.6.8 and 6.1.1.4'

loop_
_geom_angle_atom_site_label_1
_geom_angle_atom_site_label_2
_geom_angle_atom_site_label_3
_geom_angle
H1W1 O1W H2W1 102(5)
C4 O1 H1A 109.5
C9 O3 H3A 109.5
C11 O4 H4A 109.5
C13 O5 H5A 109.5
C2 C1 C6 118.9(4)
C2 C1 C7 120.4(3)
C6 C1 C7 120.7(4)
C3 C2 C1 120.6(4)
C3 C2 H2A 119.7
C1 C2 H2A 119.7
C2 C3 C4 119.0(4)
C2 C3 H3B 120.5
C4 C3 H3B 120.5
C5 C4 O1 118.2(4)
C5 C4 C3 121.0(4)
O1 C4 C3 120.8(4)
C6 C5 C4 119.4(4)
C6 C5 H5B 120.3
C4 C5 H5B 120.3
C5 C6 C1 120.9(4)
C5 C6 H6A 119.5
C1 C6 H6A 119.5
O2 C7 C8 119.5(3)
O2 C7 C1 119.0(3)
C8 C7 C1 121.4(3)
C13 C8 C9 116.0(3)
C13 C8 C7 124.0(3)
C9 C8 C7 120.0(3)
O3 C9 C10 118.8(3)
O3 C9 C8 118.9(3)
C10 C9 C8 122.2(3)
C9 C10 C11 118.4(3)
C9 C10 H10A 120.8
C11 C10 H10A 120.8
O4 C11 C12 115.3(3)
O4 C11 C10 123.0(3)
C12 C11 C10 121.6(4)
C13 C12 C11 119.1(4)
C13 C12 H12A 120.5
C11 C12 H12A 120.5
O5 C13 C12 120.7(3)
O5 C13 C8 117.3(3)
C12 C13 C8 121.9(3)

loop_
_geom_bond_atom_site_label_1
_geom_bond_atom_site_label_2
_geom_bond_distance
O1W H1W1 0.87(5)
O1W H2W1 0.90(6)
O1 C4 1.376(4)
O1 H1A 0.82
O2 C7 1.262(4)
O3 C9 1.362(4)
O3 H3A 0.82
O4 C11 1.363(4)
O4 H4A 0.82
O5 C13 1.360(4)
O5 H5A 0.82
C1 C2 1.387(5)
C1 C6 1.388(5)
C1 C7 1.475(5)
C2 C3 1.378(4)
C2 H2A 0.93
C3 C4 1.384(5)
C3 H3B 0.93
C4 C5 1.374(5)
C5 C6 1.369(5)
C5 H5B 0.93
C6 H6A 0.93
C7 C8 1.451(5)
C8 C13 1.408(5)
C8 C9 1.418(4)
C9 C10 1.371(5)
C10 C11 1.382(5)
C10 H10A 0.93
C11 C12 1.381(5)
C12 C13 1.371(5)
C12 H12A 0.93

loop_
_geom_hbond_atom_site_label_D
_geom_hbond_atom_site_label_H
_geom_hbond_atom_site_label_A
_geom_hbond_site_symmetry_A
_geom_hbond_distance_DH
_geom_hbond_distance_HA
_geom_hbond_distance_DA
_geom_hbond_angle_DHA
_geom_hbond_publ_flag
O3 H3A O2 1_555 0.82 1.79 2.529(3) 149 yes
O4 H4A O3 2_755 0.82 1.94 2.724(4) 160 yes
O5 H5A O1 2_654 0.82 1.89 2.703(3) 176 yes
O1 H1A O1W 3_665 0.82 1.81 2.621(5) 171 yes
O1W H1W1 O4 1_545 0.87(5) 2.00(5) 2.848(5) 167(5) yes
O1W H2W1 O2 1_555 0.90(6) 1.87(6) 2.751(5) 166(5) yes

loop_
_geom_torsion_atom_site_label_1
_geom_torsion_atom_site_label_2
_geom_torsion_atom_site_label_3
_geom_torsion_atom_site_label_4
_geom_torsion
C6 C1 C2 C3 -1.0(6)
C7 C1 C2 C3 178.1(3)
C1 C2 C3 C4 -3.0(6)
C2 C3 C4 C5 5.3(6)
C2 C3 C4 O1 -175.9(3)
O1 C4 C5 C6 177.7(3)
C3 C4 C5 C6 -3.4(6)
C4 C5 C6 C1 -0.8(6)
C2 C1 C6 C5 3.0(6)
C7 C1 C6 C5 -176.2(4)
C2 C1 C7 O2 137.1(4)
C6 C1 C7 O2 -43.7(5)
C2 C1 C7 C8 -38.6(5)
C6 C1 C7 C8 140.5(4)
O2 C7 C8 C13 158.0(3)
C1 C7 C8 C13 -26.2(6)
O2 C7 C8 C9 -25.5(5)
C1 C7 C8 C9 150.2(3)
C13 C8 C9 O3 -172.0(3)
C7 C8 C9 O3 11.3(5)
C13 C8 C9 C10 9.3(5)
C7 C8 C9 C10 -167.4(4)
O3 C9 C10 C11 178.0(3)
C8 C9 C10 C11 -3.3(6)
C9 C10 C11 O4 177.8(3)
C9 C10 C11 C12 -4.3(6)
O4 C11 C12 C13 -176.7(3)
C10 C11 C12 C13 5.2(6)
C11 C12 C13 O5 -176.9(3)
C11 C12 C13 C8 1.4(6)
C9 C8 C13 O5 170.0(3)
C7 C8 C13 O5 -13.4(5)
C9 C8 C13 C12 -8.3(5)
C7 C8 C13 C12 168.3(4)

loop_
_cod_related_entry_id
_cod_related_entry_database
_cod_related_entry_code
1 ChemSpider 21128673
